data_7004660
loop_
_publ_author_name
'Zabula, Alexander V.'
'Pape, Tania'
'Hepp, Alexander'
'Hahn, F. Ekkehardt'

_publ_section_title
;
 Coordination chemistry of bisstannylenes with platinum(0)
;
_journal_issue 43
_journal_name_full 'Dalton Transactions'
_journal_page_first 5886
_journal_page_last 5890
_journal_paper_doi 10.1039/b809878f
_journal_year 2008
_chemical_formula_sum 'C69.5 H111.5 N8 O3.5 Pt Sn4'
_chemical_formula_weight 1785.02
_chemical_name_systematic
;
?
;
_space_group_IT_number 2
_symmetry_cell_setting triclinic
_symmetry_space_group_name_Hall '-P 1'
_symmetry_space_group_name_H-M 'P -1'
_atom_sites_solution_hydrogens geom
_atom_sites_solution_primary direct
_atom_sites_solution_secondary difmap
_audit_creation_method SHELXL-97
_cell_angle_alpha 88.524(4)
_cell_angle_beta 66.663(4)
_cell_angle_gamma 68.792(4)
_cell_formula_units_Z 4
_cell_length_a 18.774(4)
_cell_length_b 23.260(4)
_cell_length_c 23.372(4)
_cell_measurement_reflns_used 900
_cell_measurement_temperature 153(2)
_cell_measurement_theta_max 22.5
_cell_measurement_theta_min 1
_cell_volume 8654(3)
_computing_cell_refinement 'SAINT (Bruker AXS, 2000)'
_computing_data_collection 'SMART (Bruker AXS, 2000)'
_computing_data_reduction 'SAINT,SADABS (Bruker AXS, 2000)'
_computing_molecular_graphics
;
ORTEP3,L.J. Farrugia, J. Appl. Cryst. (1997) 30, 565
;
_computing_structure_refinement 'SHELXL-97 (Sheldrick, 1997)'
_computing_structure_solution 'SHELXS-97 (Sheldrick, 1990)'
_diffrn_ambient_temperature 153(2)
_diffrn_detector_area_resol_mean 80
_diffrn_measured_fraction_theta_full 1.000
_diffrn_measured_fraction_theta_max 1.000
_diffrn_measurement_device_type 'CCD area detector'
_diffrn_measurement_method 'Omega and Phi scans'
_diffrn_radiation_monochromator graphite
_diffrn_radiation_source 'rotating anode'
_diffrn_radiation_type MoK\a
_diffrn_radiation_wavelength 0.71073
_diffrn_reflns_av_R_equivalents 0.1166
_diffrn_reflns_av_sigmaI/netI 0.1652
_diffrn_reflns_limit_h_max 21
_diffrn_reflns_limit_h_min -21
_diffrn_reflns_limit_k_max 26
_diffrn_reflns_limit_k_min -26
_diffrn_reflns_limit_l_max 26
_diffrn_reflns_limit_l_min -26
_diffrn_reflns_number 60638
_diffrn_reflns_theta_full 23.50
_diffrn_reflns_theta_max 23.50
_diffrn_reflns_theta_min 0.95
_exptl_absorpt_coefficient_mu 2.791
_exptl_absorpt_correction_T_max 0.9210
_exptl_absorpt_correction_T_min 0.6796
_exptl_absorpt_correction_type multi-scan
_exptl_absorpt_process_details
;
Corrections were done with the SADABS program, utilizing the none merged
raw data obtained from the integration process. Integration and final cell
refinement were done with SAINT.

SADABS reports ratio of Tmin/Tmax = 0.766601
;
_exptl_crystal_colour brown
_exptl_crystal_density_diffrn 1.370
_exptl_crystal_density_method 'not measured'
_exptl_crystal_description 'transparent plates'
_exptl_crystal_F_000 3562
_exptl_crystal_size_max 0.15
_exptl_crystal_size_mid 0.09
_exptl_crystal_size_min 0.03
_refine_diff_density_max 2.279
_refine_diff_density_min -1.471
_refine_diff_density_rms 0.243
_refine_ls_extinction_method none
_refine_ls_goodness_of_fit_ref 1.022
_refine_ls_hydrogen_treatment noref
_refine_ls_matrix_type fullcycle
_refine_ls_number_parameters 1543
_refine_ls_number_reflns 25577
_refine_ls_number_restraints 0
_refine_ls_restrained_S_all 1.022
_refine_ls_R_factor_all 0.1479
_refine_ls_R_factor_gt 0.0741
_refine_ls_shift/su_max 0.000
_refine_ls_shift/su_mean 0.000
_refine_ls_structure_factor_coef Fsqd
_refine_ls_weighting_details 'calc w=1/[\s^2^(Fo^2^)+(0.1114P)^2^+6.7156P] where P=(Fo^2^+2Fc^2^)/3'
_refine_ls_weighting_scheme calc
_refine_ls_wR_factor_gt 0.1962
_refine_ls_wR_factor_ref 0.2333
_reflns_number_gt 14195
_reflns_number_total 25577
_reflns_threshold_expression >2sigma(I)
_cod_data_source_file b809878f.txt
_cod_data_source_block complex-4
_cod_original_sg_symbol_H-M P-1
_cod_original_formula_sum 'C69.50 H111.50 N8 O3.50 Pt Sn4'
_cod_database_code 7004660

loop_
_symmetry_equiv_pos_as_xyz
'x, y, z'
'-x, -y, -z'

loop_
_atom_site_label
_atom_site_type_symbol
_atom_site_fract_x
_atom_site_fract_y
_atom_site_fract_z
_atom_site_U_iso_or_equiv
_atom_site_adp_type
_atom_site_occupancy
_atom_site_symmetry_multiplicity
_atom_site_calc_flag
_atom_site_refinement_flags
_atom_site_disorder_assembly
_atom_site_disorder_group
Pt1A Pt 0.33859(4) 0.82407(3) 0.51980(3) 0.02286(18) Uani 1 1 d . . .
Sn1A Sn 0.42787(8) 0.76371(6) 0.41250(6) 0.0264(3) Uani 1 1 d . . .
Sn2A Sn 0.44550(7) 0.80028(6) 0.56407(6) 0.0257(3) Uani 1 1 d . . .
Sn3A Sn 0.22149(7) 0.78632(6) 0.56601(6) 0.0251(3) Uani 1 1 d . . .
Sn4A Sn 0.25810(8) 0.93658(6) 0.52423(6) 0.0259(3) Uani 1 1 d . . .
N1A N 0.4193(10) 0.7251(7) 0.3399(7) 0.034(4) Uani 1 1 d . . .
N2A N 0.5209(9) 0.6777(7) 0.3955(7) 0.029(4) Uani 1 1 d . . .
N3A N 0.5724(9) 0.7629(7) 0.5139(7) 0.030(4) Uani 1 1 d . . .
N4A N 0.4790(9) 0.8322(7) 0.6271(7) 0.027(4) Uani 1 1 d . . .
N5A N 0.1909(9) 0.7088(6) 0.5693(7) 0.027(4) Uani 1 1 d . . .
N6A N 0.1045(9) 0.8297(7) 0.5686(7) 0.028(4) Uani 1 1 d . . .
N7A N 0.1367(9) 0.9885(7) 0.5825(7) 0.028(4) Uani 1 1 d . . .
N8A N 0.2475(8) 1.0171(7) 0.4864(7) 0.026(4) Uani 1 1 d . . .
O1A O 0.5129(8) 0.8113(6) 0.3352(6) 0.038(3) Uani 1 1 d . . .
O2A O 0.4426(8) 0.7149(6) 0.6266(6) 0.039(3) Uani 1 1 d . . .
O3A O 0.1778(8) 0.7905(7) 0.6778(6) 0.048(4) Uani 1 1 d . . .
C1A C 0.4798(11) 0.6637(8) 0.3161(9) 0.029(5) Uani 1 1 d . . .
C2A C 0.5339(10) 0.6377(9) 0.3466(9) 0.032(5) Uani 1 1 d . . .
C3A C 0.5903(12) 0.5787(8) 0.3268(9) 0.035(5) Uani 1 1 d . . .
H3A H 0.6269 0.5615 0.3469 0.042 Uiso 1 1 calc R . .
C4A C 0.5963(13) 0.5425(11) 0.2779(11) 0.053(6) Uani 1 1 d . . .
H4A H 0.6346 0.5003 0.2664 0.063 Uiso 1 1 calc R . .
C5A C 0.5462(13) 0.5678(10) 0.2451(11) 0.052(6) Uani 1 1 d . . .
H5A H 0.5524 0.5447 0.2093 0.062 Uiso 1 1 calc R . .
C6A C 0.4899(12) 0.6253(9) 0.2664(9) 0.038(5) Uani 1 1 d . . .
H6A H 0.4533 0.6417 0.2460 0.046 Uiso 1 1 calc R . .
C7A C 0.5622(11) 0.6551(8) 0.4393(10) 0.032(5) Uani 1 1 d . . .
H7C H 0.5801 0.6092 0.4361 0.039 Uiso 1 1 calc R . .
H7D H 0.5201 0.6727 0.4829 0.039 Uiso 1 1 calc R . .
C8A C 0.6396(11) 0.6715(8) 0.4278(9) 0.032(5) Uani 1 1 d . . .
C9A C 0.6828(13) 0.6300(8) 0.4675(11) 0.046(6) Uani 1 1 d . . .
H9C H 0.6944 0.5863 0.4560 0.069 Uiso 1 1 calc . . .
H9D H 0.6455 0.6428 0.5124 0.069 Uiso 1 1 calc . . .
H9E H 0.7356 0.6349 0.4592 0.069 Uiso 1 1 calc . . .
C10A C 0.7002(12) 0.6558(10) 0.3582(11) 0.048(6) Uani 1 1 d . . .
H10C H 0.6701 0.6768 0.3329 0.072 Uiso 1 1 calc . . .
H10D H 0.7235 0.6107 0.3457 0.072 Uiso 1 1 calc . . .
H10E H 0.7459 0.6699 0.3515 0.072 Uiso 1 1 calc . . .
C11A C 0.6154(11) 0.7403(8) 0.4499(9) 0.031(5) Uani 1 1 d . . .
H11C H 0.6677 0.7483 0.4341 0.037 Uiso 1 1 calc R . .
H11D H 0.5807 0.7657 0.4287 0.037 Uiso 1 1 calc R . .
C12A C 0.6152(10) 0.7749(8) 0.5467(9) 0.026(4) Uani 1 1 d . . .
C13A C 0.5646(11) 0.8110(8) 0.6079(9) 0.030(5) Uani 1 1 d . . .
C14A C 0.6043(11) 0.8232(8) 0.6420(9) 0.031(5) Uani 1 1 d . . .
H14A H 0.5713 0.8463 0.6829 0.037 Uiso 1 1 calc R . .
C15A C 0.6914(13) 0.8025(10) 0.6183(11) 0.045(6) Uani 1 1 d . . .
H15A H 0.7171 0.8134 0.6418 0.054 Uiso 1 1 calc R . .
C16A C 0.7400(13) 0.7660(9) 0.5604(10) 0.038(5) Uani 1 1 d . . .
H16A H 0.7995 0.7489 0.5457 0.046 Uiso 1 1 calc R . .
C17A C 0.7038(11) 0.7541(8) 0.5238(10) 0.037(5) Uani 1 1 d . . .
H17A H 0.7384 0.7317 0.4828 0.045 Uiso 1 1 calc R . .
C18A C 0.3695(11) 0.7609(9) 0.3063(8) 0.036(5) Uani 1 1 d . . .
H18C H 0.3986 0.7420 0.2616 0.043 Uiso 1 1 calc R . .
H18D H 0.3682 0.8038 0.3077 0.043 Uiso 1 1 calc R . .
C19A C 0.2792(13) 0.7646(10) 0.3317(9) 0.040(5) Uani 1 1 d . . .
C20A C 0.2408(15) 0.8063(12) 0.2934(12) 0.062(7) Uani 1 1 d . . .
H20C H 0.1841 0.8074 0.3047 0.093 Uiso 1 1 calc . . .
H20D H 0.2752 0.7904 0.2487 0.093 Uiso 1 1 calc . . .
H20E H 0.2376 0.8484 0.3018 0.093 Uiso 1 1 calc . . .
C21A C 0.2746(13) 0.7012(11) 0.3241(11) 0.058(7) Uani 1 1 d . . .
H21C H 0.2975 0.6741 0.3506 0.087 Uiso 1 1 calc . . .
H21D H 0.3075 0.6822 0.2800 0.087 Uiso 1 1 calc . . .
H21E H 0.2160 0.7065 0.3367 0.087 Uiso 1 1 calc . . .
C22A C 0.2313(13) 0.7927(11) 0.3993(11) 0.052(6) Uani 1 1 d . . .
H22C H 0.2424 0.8296 0.4056 0.079 Uiso 1 1 calc . . .
H22D H 0.2489 0.7622 0.4256 0.079 Uiso 1 1 calc . . .
H22E H 0.1710 0.8048 0.4111 0.079 Uiso 1 1 calc . . .
C23A C 0.4203(11) 0.8558(8) 0.6914(8) 0.029(5) Uani 1 1 d . . .
H23C H 0.4513 0.8440 0.7184 0.035 Uiso 1 1 calc R . .
H23D H 0.3795 0.8353 0.7036 0.035 Uiso 1 1 calc R . .
C24A C 0.3710(11) 0.9269(8) 0.7052(9) 0.033(5) Uani 1 1 d . . .
C25A C 0.3104(14) 0.9419(10) 0.7747(10) 0.056(7) Uani 1 1 d . . .
H25C H 0.2784 0.9869 0.7856 0.085 Uiso 1 1 calc . . .
H25D H 0.3423 0.9278 0.8005 0.085 Uiso 1 1 calc . . .
H25E H 0.2717 0.9205 0.7827 0.085 Uiso 1 1 calc . . .
C26A C 0.4347(14) 0.9607(10) 0.6929(11) 0.056(7) Uani 1 1 d . . .
H26C H 0.4772 0.9478 0.6494 0.084 Uiso 1 1 calc . . .
H26D H 0.4620 0.9492 0.7218 0.084 Uiso 1 1 calc . . .
H26E H 0.4040 1.0059 0.6998 0.084 Uiso 1 1 calc . . .
C27A C 0.3209(13) 0.9492(10) 0.6667(10) 0.048(6) Uani 1 1 d . . .
H27C H 0.2784 0.9309 0.6778 0.073 Uiso 1 1 calc . . .
H27D H 0.3584 0.9365 0.6219 0.073 Uiso 1 1 calc . . .
H27E H 0.2932 0.9947 0.6751 0.073 Uiso 1 1 calc . . .
C28A C 0.1085(11) 0.7252(7) 0.5765(8) 0.020(4) Uani 1 1 d . . .
C29A C 0.0617(11) 0.7893(8) 0.5756(8) 0.027(4) Uani 1 1 d . . .
C30A C -0.0190(11) 0.8069(9) 0.5814(9) 0.035(5) Uani 1 1 d . . .
H30A H -0.0502 0.8493 0.5811 0.041 Uiso 1 1 calc R . .
C31A C -0.0559(13) 0.7641(10) 0.5876(10) 0.043(6) Uani 1 1 d . . .
H31A H -0.1111 0.7772 0.5896 0.052 Uiso 1 1 calc R . .
C32A C -0.0145(12) 0.7036(9) 0.5910(9) 0.039(5) Uani 1 1 d . . .
H32A H -0.0415 0.6750 0.5975 0.047 Uiso 1 1 calc R . .
C33A C 0.0672(12) 0.6842(9) 0.5848(9) 0.036(5) Uani 1 1 d . . .
H33A H 0.0963 0.6416 0.5863 0.043 Uiso 1 1 calc R . .
C34A C 0.0707(11) 0.8919(7) 0.5551(8) 0.024(4) Uani 1 1 d . . .
H34C H 0.0333 0.8925 0.5347 0.029 Uiso 1 1 calc R . .
H34D H 0.1180 0.9010 0.5238 0.029 Uiso 1 1 calc R . .
C35A C 0.0204(11) 0.9467(9) 0.6111(9) 0.032(5) Uani 1 1 d . . .
C36A C -0.0325(12) 0.9262(10) 0.6707(9) 0.041(5) Uani 1 1 d . . .
H36C H -0.0608 0.9602 0.7057 0.062 Uiso 1 1 calc . . .
H36D H 0.0041 0.8895 0.6812 0.062 Uiso 1 1 calc . . .
H36E H -0.0746 0.9160 0.6632 0.062 Uiso 1 1 calc . . .
C37A C -0.0353(12) 1.0018(9) 0.5918(10) 0.042(5) Uani 1 1 d . . .
H37C H -0.0788 1.0310 0.6294 0.063 Uiso 1 1 calc . . .
H37D H -0.0619 0.9870 0.5701 0.063 Uiso 1 1 calc . . .
H37E H -0.0012 1.0228 0.5636 0.063 Uiso 1 1 calc . . .
C38A C 0.0809(11) 0.9655(8) 0.6301(9) 0.032(5) Uani 1 1 d . . .
H38C H 0.0464 0.9980 0.6674 0.039 Uiso 1 1 calc R . .
H38D H 0.1153 0.9288 0.6430 0.039 Uiso 1 1 calc R . .
C39A C 0.1159(10) 1.0508(8) 0.5737(8) 0.025(4) Uani 1 1 d . . .
C40A C 0.1748(11) 1.0663(8) 0.5224(9) 0.031(5) Uani 1 1 d . . .
C41A C 0.1564(12) 1.1292(9) 0.5110(9) 0.036(5) Uani 1 1 d . . .
H41A H 0.1954 1.1393 0.4759 0.043 Uiso 1 1 calc R . .
C42A C 0.0814(12) 1.1764(9) 0.5511(11) 0.051(6) Uani 1 1 d . . .
H42A H 0.0712 1.2187 0.5447 0.062 Uiso 1 1 calc R . .
C43A C 0.0223(13) 1.1618(10) 0.6000(11) 0.056(7) Uani 1 1 d . . .
H43A H -0.0303 1.1938 0.6250 0.067 Uiso 1 1 calc R . .
C44A C 0.0390(12) 1.0992(9) 0.6135(9) 0.044(6) Uani 1 1 d . . .
H44A H -0.0007 1.0899 0.6487 0.053 Uiso 1 1 calc R . .
C45A C 0.2388(12) 0.6489(8) 0.5768(9) 0.035(5) Uani 1 1 d . . .
H45C H 0.1995 0.6308 0.6051 0.042 Uiso 1 1 calc R . .
H45D H 0.2726 0.6536 0.5985 0.042 Uiso 1 1 calc R . .
C46A C 0.2998(11) 0.6007(9) 0.5159(9) 0.035(5) Uani 1 1 d . . .
C47A C 0.2548(15) 0.5891(11) 0.4792(11) 0.059(7) Uani 1 1 d . . .
H47C H 0.2200 0.6289 0.4718 0.088 Uiso 1 1 calc . . .
H47D H 0.2192 0.5671 0.5032 0.088 Uiso 1 1 calc . . .
H47E H 0.2962 0.5637 0.4388 0.088 Uiso 1 1 calc . . .
C48A C 0.3453(15) 0.5398(10) 0.5378(12) 0.062(7) Uani 1 1 d . . .
H48C H 0.3037 0.5243 0.5662 0.093 Uiso 1 1 calc . . .
H48D H 0.3759 0.5485 0.5598 0.093 Uiso 1 1 calc . . .
H48E H 0.3849 0.5082 0.5010 0.093 Uiso 1 1 calc . . .
C49A C 0.3639(13) 0.6252(10) 0.4745(12) 0.060(7) Uani 1 1 d . . .
H49C H 0.3977 0.5982 0.4339 0.091 Uiso 1 1 calc . . .
H49D H 0.4004 0.6257 0.4947 0.091 Uiso 1 1 calc . . .
H49E H 0.3353 0.6675 0.4677 0.091 Uiso 1 1 calc . . .
C50A C 0.3095(12) 1.0259(8) 0.4302(9) 0.030(5) Uani 1 1 d . . .
H50C H 0.3657 0.9976 0.4262 0.036 Uiso 1 1 calc R . .
H50D H 0.3060 1.0690 0.4353 0.036 Uiso 1 1 calc R . .
C51A C 0.3023(11) 1.0145(8) 0.3687(9) 0.029(5) Uani 1 1 d . . .
C52A C 0.3054(14) 0.9485(9) 0.3568(10) 0.049(6) Uani 1 1 d . . .
H52C H 0.3599 0.9176 0.3524 0.073 Uiso 1 1 calc R . .
H52D H 0.2980 0.9442 0.3182 0.073 Uiso 1 1 calc R . .
H52E H 0.2604 0.9419 0.3924 0.073 Uiso 1 1 calc R . .
C53A C 0.3804(12) 1.0198(9) 0.3134(9) 0.039(5) Uani 1 1 d . . .
H53C H 0.3822 1.0606 0.3201 0.059 Uiso 1 1 calc R . .
H53D H 0.3760 1.0152 0.2735 0.059 Uiso 1 1 calc R . .
H53E H 0.4318 0.9870 0.3120 0.059 Uiso 1 1 calc R . .
C54A C 0.2228(11) 1.0621(9) 0.3662(10) 0.042(5) Uani 1 1 d . . .
H54C H 0.1734 1.0580 0.3994 0.064 Uiso 1 1 calc R . .
H54D H 0.2228 1.0546 0.3251 0.064 Uiso 1 1 calc R . .
H54E H 0.2211 1.1041 0.3724 0.064 Uiso 1 1 calc R . .
C55A C 0.5624(12) 0.7801(10) 0.2715(9) 0.043(6) Uani 1 1 d . . .
H55C H 0.5282 0.7909 0.2467 0.052 Uiso 1 1 calc R . .
H55D H 0.5842 0.7343 0.2709 0.052 Uiso 1 1 calc R . .
C56A C 0.6317(14) 0.8019(11) 0.2457(10) 0.056(7) Uani 1 1 d . . .
H56C H 0.6347 0.8184 0.2057 0.067 Uiso 1 1 calc R . .
H56D H 0.6859 0.7675 0.2377 0.067 Uiso 1 1 calc R . .
C57A C 0.613(2) 0.852(2) 0.2943(17) 0.21(3) Uani 1 1 d . . .
H57A H 0.6605 0.8416 0.3064 0.247 Uiso 1 1 calc R . .
H57B H 0.6056 0.8919 0.2766 0.247 Uiso 1 1 calc R . .
C59A C 0.5389(14) 0.8592(9) 0.3483(10) 0.045(6) Uani 1 1 d . . .
H59C H 0.4949 0.9011 0.3548 0.055 Uiso 1 1 calc R . .
H59D H 0.5505 0.8533 0.3863 0.055 Uiso 1 1 calc R . .
C60A C 0.3954(14) 0.6758(10) 0.6313(11) 0.053(6) Uani 1 1 d . . .
H60C H 0.3464 0.6866 0.6725 0.063 Uiso 1 1 calc R . .
H60D H 0.3755 0.6804 0.5974 0.063 Uiso 1 1 calc R . .
C61A C 0.4539(18) 0.6145(12) 0.6249(16) 0.095(11) Uani 1 1 d . . .
H61C H 0.4766 0.5939 0.5813 0.114 Uiso 1 1 calc R . .
H61D H 0.4250 0.5902 0.6538 0.114 Uiso 1 1 calc R . .
C62A C 0.5229(14) 0.6151(9) 0.6390(10) 0.048(6) Uani 1 1 d . . .
H62C H 0.5778 0.5916 0.6039 0.057 Uiso 1 1 calc R . .
H62D H 0.5215 0.5965 0.6778 0.057 Uiso 1 1 calc R . .
C63A C 0.5090(11) 0.6821(8) 0.6476(8) 0.026(4) Uiso 1 1 d . . .
H63C H 0.4910 0.6969 0.6923 0.031 Uiso 1 1 calc R . .
H63D H 0.5610 0.6888 0.6219 0.031 Uiso 1 1 calc R . .
C64A C 0.1101(12) 0.7723(9) 0.7156(9) 0.035(5) Uiso 1 1 d . . .
H64C H 0.1314 0.7273 0.7187 0.042 Uiso 1 1 calc R . .
H64D H 0.0686 0.7813 0.6972 0.042 Uiso 1 1 calc R . .
C65A C 0.0704(14) 0.8104(15) 0.7800(11) 0.082(9) Uani 1 1 d . . .
H65C H 0.0451 0.7881 0.8139 0.098 Uiso 1 1 calc R . .
H65D H 0.0273 0.8515 0.7823 0.098 Uiso 1 1 calc R . .
C66A C 0.1507(18) 0.8168(19) 0.7831(10) 0.134(17) Uani 1 1 d . . .
H66C H 0.1343 0.8536 0.8129 0.161 Uiso 1 1 calc R . .
H66D H 0.1839 0.7790 0.7957 0.161 Uiso 1 1 calc R . .
C67A C 0.1988(14) 0.8245(11) 0.7163(9) 0.052(6) Uani 1 1 d . . .
H67C H 0.1815 0.8691 0.7107 0.062 Uiso 1 1 calc R . .
H67D H 0.2599 0.8069 0.7050 0.062 Uiso 1 1 calc R . .
Pt1B Pt 0.73709(4) 0.63189(3) 0.89061(3) 0.02450(19) Uani 1 1 d . . .
Sn1B Sn 0.66123(8) 0.69831(6) 0.99495(6) 0.0268(3) Uani 1 1 d . . .
Sn2B Sn 0.87058(8) 0.65018(6) 0.84683(6) 0.0297(3) Uani 1 1 d . . .
Sn3B Sn 0.76895(8) 0.51791(6) 0.88468(6) 0.0266(3) Uani 1 1 d . . .
Sn4B Sn 0.63952(8) 0.66418(6) 0.83728(6) 0.0272(3) Uani 1 1 d . . .
N1B N 0.5458(9) 0.7420(7) 1.0680(7) 0.030(4) Uani 1 1 d . . .
N2B N 0.6741(9) 0.7772(6) 1.0145(7) 0.027(4) Uani 1 1 d . . .
N3B N 0.9182(9) 0.6816(7) 0.8975(7) 0.035(4) Uani 1 1 d . . .
N4B N 0.9944(9) 0.6176(7) 0.7854(7) 0.037(4) Uani 1 1 d . . .
N5B N 0.8456(10) 0.4330(7) 0.8945(7) 0.034(4) Uani 1 1 d . . .
N6B N 0.7675(9) 0.4642(6) 0.8178(7) 0.027(4) Uani 1 1 d . . .
N7B N 0.5682(9) 0.6167(7) 0.8323(7) 0.030(4) Uani 1 1 d . . .
N8B N 0.5413(9) 0.7377(7) 0.8303(7) 0.036(4) Uani 1 1 d . . .
O1B O 0.7000(8) 0.6447(6) 1.0752(6) 0.041(4) Uani 1 1 d . . .
O2B O 0.8587(8) 0.7306(6) 0.7800(6) 0.040(4) Uani 1 1 d . . .
O3B O 0.6491(8) 0.4989(6) 0.9717(6) 0.046(4) Uani 1 1 d . . .
O4B O 0.7132(8) 0.6603(6) 0.7257(6) 0.039(3) Uani 1 1 d . . .
C1B C 0.5372(11) 0.7972(8) 1.0962(8) 0.027(4) Uani 1 1 d . . .
C2B C 0.6058(11) 0.8185(9) 1.0679(9) 0.031(5) Uani 1 1 d . . .
C3B C 0.5986(13) 0.8739(9) 1.0918(9) 0.041(5) Uani 1 1 d . . .
H3B H 0.6422 0.8888 1.0722 0.049 Uiso 1 1 calc R . .
C4B C 0.5271(15) 0.9092(9) 1.1450(10) 0.051(6) Uani 1 1 d . . .
H4B H 0.5233 0.9477 1.1613 0.061 Uiso 1 1 calc R . .
C5B C 0.4630(14) 0.8896(10) 1.1740(10) 0.049(6) Uani 1 1 d . . .
H5B H 0.4159 0.9134 1.2111 0.059 Uiso 1 1 calc R . .
C6B C 0.4670(13) 0.8356(9) 1.1496(9) 0.042(5) Uani 1 1 d . . .
H6B H 0.4208 0.8233 1.1691 0.051 Uiso 1 1 calc R . .
C7B C 0.7409(11) 0.7985(9) 0.9745(9) 0.035(5) Uani 1 1 d . . .
H7F H 0.7168 0.8446 0.9806 0.042 Uiso 1 1 calc R . .
H7G H 0.7564 0.7846 0.9300 0.042 Uiso 1 1 calc R . .
C8B C 0.8227(12) 0.7771(10) 0.9850(9) 0.039(5) Uani 1 1 d . . .
C9B C 0.8726(14) 0.8134(11) 0.9476(11) 0.056(7) Uani 1 1 d . . .
H9F H 0.9288 0.7963 0.9472 0.084 Uiso 1 1 calc . . .
H9G H 0.8443 0.8571 0.9667 0.084 Uiso 1 1 calc . . .
H9H H 0.8774 0.8105 0.9044 0.084 Uiso 1 1 calc . . .
C10B C 0.8000(15) 0.7890(13) 1.0572(10) 0.064(8) Uani 1 1 d . . .
H10F H 0.8514 0.7720 1.0642 0.097 Uiso 1 1 calc . . .
H10G H 0.7619 0.7686 1.0808 0.097 Uiso 1 1 calc . . .
H10H H 0.7725 0.8339 1.0717 0.097 Uiso 1 1 calc . . .
C11B C 0.8716(12) 0.7054(9) 0.9665(9) 0.042(5) Uani 1 1 d . . .
H11F H 0.9124 0.6920 0.9858 0.050 Uiso 1 1 calc R . .
H11G H 0.8311 0.6850 0.9854 0.050 Uiso 1 1 calc R . .
C12B C 1.0038(11) 0.6678(10) 0.8707(9) 0.040(5) Uani 1 1 d . . .
C13B C 1.0434(12) 0.6333(9) 0.8102(10) 0.040(6) Uani 1 1 d . . .
C14B C 1.1349(13) 0.6176(9) 0.7770(12) 0.060(8) Uani 1 1 d . . .
H14B H 1.1631 0.5963 0.7352 0.072 Uiso 1 1 calc R . .
C15B C 1.1802(13) 0.6317(12) 0.8020(12) 0.065(8) Uani 1 1 d . . .
H15B H 1.2394 0.6187 0.7802 0.078 Uiso 1 1 calc R . .
C16B C 1.1379(13) 0.6655(12) 0.8604(12) 0.063(7) Uani 1 1 d . . .
H16B H 1.1684 0.6776 0.8786 0.076 Uiso 1 1 calc R . .
C17B C 1.0499(12) 0.6834(10) 0.8951(10) 0.045(6) Uani 1 1 d . . .
H17B H 1.0230 0.7067 0.9359 0.054 Uiso 1 1 calc R . .
C18B C 0.4837(11) 0.7136(8) 1.0951(10) 0.036(5) Uani 1 1 d . . .
H18F H 0.4540 0.7282 1.1409 0.043 Uiso 1 1 calc R . .
H18G H 0.5143 0.6680 1.0897 0.043 Uiso 1 1 calc R . .
C19B C 0.4176(12) 0.7259(8) 1.0689(9) 0.033(5) Uani 1 1 d . . .
C20B C 0.3685(13) 0.7958(10) 1.0752(11) 0.048(6) Uani 1 1 d . . .
H20F H 0.4071 0.8158 1.0515 0.072 Uiso 1 1 calc . . .
H20G H 0.3408 0.8137 1.1197 0.072 Uiso 1 1 calc . . .
H20H H 0.3261 0.8029 1.0586 0.072 Uiso 1 1 calc . . .
C21B C 0.3562(14) 0.6980(11) 1.1082(10) 0.053(6) Uani 1 1 d . . .
H21F H 0.3151 0.7028 1.0907 0.079 Uiso 1 1 calc . . .
H21G H 0.3272 0.7193 1.1515 0.079 Uiso 1 1 calc . . .
H21H H 0.3864 0.6536 1.1080 0.079 Uiso 1 1 calc . . .
C22B C 0.4572(12) 0.6976(10) 1.0013(10) 0.041(5) Uani 1 1 d . . .
H22F H 0.4950 0.7176 0.9759 0.062 Uiso 1 1 calc . . .
H22G H 0.4133 0.7040 0.9863 0.062 Uiso 1 1 calc . . .
H22H H 0.4893 0.6529 0.9974 0.062 Uiso 1 1 calc . . .
C23B C 1.0239(13) 0.5935(9) 0.7198(10) 0.045(6) Uani 1 1 d . . .
H23F H 1.0699 0.6069 0.6939 0.054 Uiso 1 1 calc R . .
H23G H 0.9774 0.6124 0.7066 0.054 Uiso 1 1 calc R . .
C24B C 1.0556(14) 0.5224(10) 0.7062(12) 0.065(8) Uani 1 1 d . . .
C25B C 1.1165(15) 0.4849(11) 0.7340(13) 0.077(9) Uani 1 1 d . . .
H25F H 1.0988 0.5052 0.7762 0.115 Uiso 1 1 calc . . .
H25G H 1.1731 0.4826 0.7071 0.115 Uiso 1 1 calc . . .
H25H H 1.1165 0.4427 0.7364 0.115 Uiso 1 1 calc . . .
C26B C 1.0967(19) 0.5057(14) 0.6326(13) 0.120(15) Uani 1 1 d . . .
H26F H 1.1420 0.5211 0.6142 0.180 Uiso 1 1 calc . . .
H26G H 1.0540 0.5251 0.6164 0.180 Uiso 1 1 calc . . .
H26H H 1.1196 0.4604 0.6214 0.180 Uiso 1 1 calc . . .
C27B C 0.9812(14) 0.5012(10) 0.7277(11) 0.056(7) Uani 1 1 d . . .
H27F H 1.0024 0.4561 0.7163 0.084 Uiso 1 1 calc . . .
H27G H 0.9442 0.5223 0.7071 0.084 Uiso 1 1 calc . . .
H27H H 0.9497 0.5119 0.7735 0.084 Uiso 1 1 calc . . .
C28B C 0.8533(12) 0.3833(8) 0.8570(10) 0.040(5) Uani 1 1 d . . .
C29B C 0.8119(11) 0.4006(10) 0.8141(9) 0.039(5) Uani 1 1 d . . .
C30B C 0.8223(13) 0.3541(10) 0.7733(10) 0.048(6) Uani 1 1 d . . .
H30B H 0.8003 0.3635 0.7423 0.058 Uiso 1 1 calc R . .
C31B C 0.8669(15) 0.2914(10) 0.7782(12) 0.065(8) Uani 1 1 d . . .
H31B H 0.8720 0.2595 0.7504 0.079 Uiso 1 1 calc R . .
C32B C 0.9032(16) 0.2732(10) 0.8200(14) 0.075(9) Uani 1 1 d . . .
H32B H 0.9312 0.2306 0.8223 0.089 Uiso 1 1 calc R . .
C33B C 0.8961(15) 0.3213(10) 0.8589(13) 0.070(8) Uani 1 1 d . . .
H33B H 0.9215 0.3111 0.8877 0.084 Uiso 1 1 calc R . .
C34B C 0.7324(11) 0.4874(8) 0.7723(8) 0.026(4) Uani 1 1 d . . .
H34F H 0.7648 0.4570 0.7333 0.031 Uiso 1 1 calc R . .
H34G H 0.7396 0.5269 0.7615 0.031 Uiso 1 1 calc R . .
C35B C 0.6388(11) 0.4987(8) 0.7949(7) 0.025(4) Uani 1 1 d . . .
C36B C 0.6209(12) 0.4413(10) 0.8184(9) 0.042(5) Uani 1 1 d . . .
H36F H 0.6316 0.4328 0.8562 0.063 Uiso 1 1 calc . . .
H36G H 0.6575 0.4053 0.7856 0.063 Uiso 1 1 calc . . .
H36H H 0.5620 0.4489 0.8286 0.063 Uiso 1 1 calc . . .
C37B C 0.6215(12) 0.5095(8) 0.7352(9) 0.032(5) Uani 1 1 d . . .
H37F H 0.5663 0.5088 0.7438 0.047 Uiso 1 1 calc . . .
H37G H 0.6649 0.4765 0.7007 0.047 Uiso 1 1 calc . . .
H37H H 0.6224 0.5500 0.7231 0.047 Uiso 1 1 calc . . .
C38B C 0.5809(10) 0.5533(8) 0.8461(9) 0.030(5) Uani 1 1 d . . .
H38F H 0.5250 0.5505 0.8642 0.036 Uiso 1 1 calc R . .
H38G H 0.6015 0.5473 0.8797 0.036 Uiso 1 1 calc R . .
C39B C 0.4949(11) 0.6566(9) 0.8251(8) 0.030(5) Uani 1 1 d . . .
C40B C 0.4812(12) 0.7189(9) 0.8258(8) 0.034(5) Uani 1 1 d . . .
C41B C 0.4098(11) 0.7591(10) 0.8201(9) 0.038(5) Uani 1 1 d . . .
H41B H 0.4003 0.8020 0.8188 0.046 Uiso 1 1 calc R . .
C42B C 0.3514(12) 0.7370(10) 0.8163(10) 0.047(6) Uani 1 1 d . . .
H42B H 0.3009 0.7659 0.8156 0.057 Uiso 1 1 calc R . .
C43B C 0.3643(12) 0.6772(11) 0.8137(10) 0.051(6) Uani 1 1 d . . .
H43B H 0.3264 0.6625 0.8076 0.062 Uiso 1 1 calc R . .
C44B C 0.4356(12) 0.6365(10) 0.8201(9) 0.038(5) Uani 1 1 d . . .
H44B H 0.4442 0.5937 0.8211 0.046 Uiso 1 1 calc R . .
C45B C 0.8784(14) 0.4227(10) 0.9424(11) 0.048(6) Uani 1 1 d . . .
H45F H 0.8839 0.3804 0.9537 0.058 Uiso 1 1 calc R . .
H45G H 0.8363 0.4527 0.9805 0.058 Uiso 1 1 calc R . .
C46B C 0.9645(13) 0.4285(10) 0.9254(12) 0.055(7) Uani 1 1 d . . .
C47B C 1.0348(18) 0.3718(17) 0.875(2) 0.157(19) Uani 1 1 d . . .
H47F H 1.0345 0.3793 0.8335 0.236 Uiso 1 1 calc . . .
H47G H 1.0241 0.3339 0.8862 0.236 Uiso 1 1 calc . . .
H47H H 1.0896 0.3667 0.8735 0.236 Uiso 1 1 calc . . .
C48B C 0.9755(18) 0.4232(14) 0.9903(17) 0.098(11) Uani 1 1 d . . .
H48F H 1.0338 0.4155 0.9819 0.148 Uiso 1 1 calc . . .
H48G H 0.9612 0.3887 1.0096 0.148 Uiso 1 1 calc . . .
H48H H 0.9381 0.4622 1.0189 0.148 Uiso 1 1 calc . . .
C49B C 0.9642(14) 0.4897(10) 0.9070(11) 0.050(6) Uani 1 1 d . . .
H49F H 0.9440 0.4990 0.8737 0.075 Uiso 1 1 calc . . .
H49G H 1.0213 0.4890 0.8915 0.075 Uiso 1 1 calc . . .
H49H H 0.9270 0.5219 0.9436 0.075 Uiso 1 1 calc . . .
C50B C 0.5420(11) 0.8003(8) 0.8193(8) 0.032(5) Uani 1 1 d . . .
H50F H 0.5123 0.8166 0.7919 0.038 Uiso 1 1 calc R . .
H50G H 0.6012 0.7955 0.7952 0.038 Uiso 1 1 calc R . .
C51B C 0.4122(13) 0.8607(9) 0.9150(10) 0.043(5) Uani 1 1 d . . .
H51F H 0.3793 0.8776 0.8904 0.065 Uiso 1 1 calc . . .
H51G H 0.3912 0.8906 0.9523 0.065 Uiso 1 1 calc . . .
H51H H 0.4070 0.8215 0.9281 0.065 Uiso 1 1 calc . . .
C52B C 0.5046(12) 0.8488(9) 0.8747(10) 0.041(5) Uani 1 1 d . . .
C53B C 0.5127(15) 0.9079(10) 0.8494(12) 0.058(7) Uani 1 1 d . . .
H53F H 0.5721 0.9021 0.8299 0.087 Uiso 1 1 calc . . .
H53G H 0.4819 0.9425 0.8840 0.087 Uiso 1 1 calc . . .
H53H H 0.4893 0.9174 0.8179 0.087 Uiso 1 1 calc . . .
C54B C 0.5515(12) 0.8298(9) 0.9172(10) 0.042(5) Uani 1 1 d . . .
H54F H 0.5617 0.7861 0.9232 0.064 Uiso 1 1 calc . . .
H54G H 0.5175 0.8562 0.9581 0.064 Uiso 1 1 calc . . .
H54H H 0.6052 0.8349 0.8975 0.064 Uiso 1 1 calc . . .
C55B C 0.6604(13) 0.6701(10) 1.1399(9) 0.045(6) Uani 1 1 d . . .
H55F H 0.6040 0.6684 1.1600 0.054 Uiso 1 1 calc R . .
H55G H 0.6542 0.7141 1.1444 0.054 Uiso 1 1 calc R . .
C56B C 0.7155(13) 0.6316(10) 1.1700(9) 0.047(6) Uani 1 1 d . . .
H56F H 0.7549 0.6504 1.1707 0.056 Uiso 1 1 calc R . .
H56G H 0.6815 0.6275 1.2136 0.056 Uiso 1 1 calc R . .
C57B C 0.7621(14) 0.5697(10) 1.1295(9) 0.049(6) Uani 1 1 d . . .
H57F H 0.7286 0.5433 1.1413 0.059 Uiso 1 1 calc R . .
H57G H 0.8167 0.5473 1.1318 0.059 Uiso 1 1 calc R . .
C58B C 0.7744(15) 0.5892(11) 1.0625(11) 0.060(7) Uani 1 1 d . . .
H58F H 0.8259 0.5983 1.0428 0.072 Uiso 1 1 calc R . .
H58G H 0.7778 0.5562 1.0345 0.072 Uiso 1 1 calc R . .
C59B C 0.7827(14) 0.7718(10) 0.7758(12) 0.057(7) Uani 1 1 d . . .
H59F H 0.7801 0.7583 0.7371 0.068 Uiso 1 1 calc R . .
H59G H 0.7329 0.7715 0.8126 0.068 Uiso 1 1 calc R . .
C60B C 0.7843(16) 0.8324(13) 0.774(2) 0.131(16) Uani 1 1 d . . .
H60F H 0.7412 0.8593 0.8142 0.157 Uiso 1 1 calc R . .
H60G H 0.7716 0.8511 0.7393 0.157 Uiso 1 1 calc R . .
C61B C 0.8674(14) 0.8285(10) 0.7661(14) 0.067(8) Uani 1 1 d . . .
H61F H 0.8636 0.8521 0.8026 0.081 Uiso 1 1 calc R . .
H61G H 0.8935 0.8454 0.7274 0.081 Uiso 1 1 calc R . .
C62B C 0.9166(12) 0.7615(9) 0.7611(10) 0.042(5) Uani 1 1 d . . .
H62F H 0.9586 0.7450 0.7173 0.050 Uiso 1 1 calc R . .
H62G H 0.9466 0.7548 0.7889 0.050 Uiso 1 1 calc R . .
C63B C 0.6456(13) 0.4388(10) 0.9757(9) 0.042(6) Uani 1 1 d . . .
H63F H 0.6850 0.4109 0.9356 0.051 Uiso 1 1 calc R . .
H63G H 0.5881 0.4415 0.9850 0.051 Uiso 1 1 calc R . .
C64B C 0.6193(14) 0.5229(10) 1.0370(9) 0.060(7) Uani 1 1 d . . .
H64F H 0.5572 0.5402 1.0571 0.071 Uiso 1 1 calc R . .
H64G H 0.6388 0.5565 1.0400 0.071 Uiso 1 1 calc R . .
C65B C 0.6530(14) 0.4707(10) 1.0695(10) 0.055(6) Uani 1 1 d . . .
H65F H 0.6112 0.4736 1.1127 0.065 Uiso 1 1 calc R . .
H65G H 0.7051 0.4701 1.0712 0.065 Uiso 1 1 calc R . .
C66B C 0.6702(14) 0.4145(9) 1.0284(10) 0.053(6) Uani 1 1 d . . .
H66F H 0.6365 0.3906 1.0526 0.064 Uiso 1 1 calc R . .
H66G H 0.7304 0.3869 1.0115 0.064 Uiso 1 1 calc R . .
C67B C 0.8015(13) 0.6358(13) 0.6915(10) 0.068(8) Uani 1 1 d . . .
H67F H 0.8236 0.6688 0.6899 0.082 Uiso 1 1 calc R . .
H67G H 0.8280 0.6020 0.7119 0.082 Uiso 1 1 calc R . .
C68B C 0.8192(17) 0.6129(18) 0.6313(15) 0.131(16) Uani 1 1 d . . .
H68F H 0.8596 0.5691 0.6211 0.157 Uiso 1 1 calc R . .
H68G H 0.8460 0.6372 0.6010 0.157 Uiso 1 1 calc R . .
C69B C 0.7392(13) 0.6162(11) 0.6246(10) 0.057(7) Uani 1 1 d . . .
H69F H 0.7346 0.5751 0.6253 0.069 Uiso 1 1 calc R . .
H69G H 0.7365 0.6332 0.5860 0.069 Uiso 1 1 calc R . .
C70B C 0.6722(12) 0.6618(9) 0.6847(8) 0.035(5) Uani 1 1 d . . .
H70F H 0.6508 0.7044 0.6742 0.042 Uiso 1 1 calc R . .
H70G H 0.6244 0.6486 0.7052 0.042 Uiso 1 1 calc R . .
C11 C 0.4593(17) 0.0161(15) 0.5222(15) 0.105 Uani 1 1 d . . .
H11I H 0.4620 0.0139 0.5637 0.126 Uiso 1 1 calc R . .
H11J H 0.4265 -0.0087 0.5212 0.126 Uiso 1 1 calc R . .
C12 C 0.406(2) 0.0831(15) 0.5225(16) 0.105 Uani 1 1 d . . .
H12I H 0.4345 0.1095 0.5286 0.126 Uiso 1 1 calc R . .
H12J H 0.4060 0.0872 0.4803 0.126 Uiso 1 1 calc R . .
C13 C 0.323(2) 0.1072(15) 0.5668(15) 0.094 Uani 1 1 d . . .
H13I H 0.2910 0.0878 0.5562 0.141 Uiso 1 1 calc . . .
H13J H 0.2994 0.1523 0.5669 0.141 Uiso 1 1 calc . . .
H13K H 0.3214 0.0987 0.6086 0.141 Uiso 1 1 calc . . .

loop_
_atom_site_aniso_label
_atom_site_aniso_U_11
_atom_site_aniso_U_22
_atom_site_aniso_U_33
_atom_site_aniso_U_23
_atom_site_aniso_U_13
_atom_site_aniso_U_12
Pt1A 0.0168(4) 0.0239(4) 0.0261(4) 0.0041(3) -0.0069(3) -0.0081(3)
Sn1A 0.0197(7) 0.0291(8) 0.0271(7) 0.0006(6) -0.0061(6) -0.0095(6)
Sn2A 0.0179(7) 0.0289(7) 0.0287(7) 0.0044(6) -0.0085(6) -0.0084(6)
Sn3A 0.0178(7) 0.0265(7) 0.0296(7) 0.0054(6) -0.0072(6) -0.0099(6)
Sn4A 0.0186(7) 0.0233(7) 0.0328(8) 0.0059(6) -0.0076(6) -0.0082(6)
N1A 0.048(11) 0.035(10) 0.021(9) 0.002(8) -0.012(8) -0.021(9)
N2A 0.024(9) 0.034(10) 0.025(9) -0.007(8) -0.004(7) -0.012(8)
N3A 0.025(9) 0.032(9) 0.028(9) 0.004(8) -0.003(8) -0.015(8)
N4A 0.020(9) 0.046(10) 0.027(9) 0.005(8) -0.016(7) -0.019(8)
N5A 0.021(8) 0.009(8) 0.054(11) 0.008(7) -0.014(8) -0.011(7)
N6A 0.033(9) 0.026(9) 0.025(9) 0.007(7) -0.012(7) -0.013(8)
N7A 0.027(9) 0.029(9) 0.026(9) 0.001(7) 0.000(7) -0.021(8)
N8A 0.003(7) 0.028(9) 0.034(9) 0.004(7) 0.003(7) -0.003(7)
O1A 0.046(9) 0.033(8) 0.031(8) 0.004(6) -0.010(7) -0.018(7)
O2A 0.040(8) 0.046(9) 0.047(9) 0.021(7) -0.030(7) -0.022(7)
O3A 0.036(8) 0.068(11) 0.047(9) 0.015(8) -0.014(7) -0.033(8)
C1A 0.021(10) 0.021(11) 0.037(12) -0.010(9) 0.007(9) -0.018(9)
C2A 0.008(9) 0.050(14) 0.041(12) 0.007(11) -0.009(9) -0.015(10)
C3A 0.038(12) 0.022(11) 0.031(12) -0.017(9) -0.003(10) -0.009(10)
C4A 0.032(13) 0.050(15) 0.058(16) 0.011(13) 0.000(12) -0.017(12)
C5A 0.038(13) 0.050(15) 0.060(16) -0.027(13) -0.006(12) -0.022(12)
C6A 0.030(12) 0.039(13) 0.041(13) -0.018(10) -0.005(10) -0.016(10)
C7A 0.024(11) 0.019(10) 0.059(14) 0.002(10) -0.018(10) -0.013(9)
C8A 0.023(11) 0.030(11) 0.043(12) 0.017(10) -0.012(9) -0.014(9)
C9A 0.040(13) 0.015(11) 0.071(16) -0.001(10) -0.034(12) 0.015(10)
C10A 0.023(11) 0.045(14) 0.063(16) -0.001(12) 0.002(11) -0.020(10)
C11A 0.011(9) 0.034(12) 0.039(12) 0.005(10) -0.008(9) -0.001(9)
C12A 0.015(10) 0.024(11) 0.039(12) 0.019(9) -0.013(9) -0.008(8)
C13A 0.020(11) 0.032(12) 0.037(12) 0.011(10) -0.010(10) -0.011(9)
C14A 0.027(11) 0.027(11) 0.045(13) 0.011(9) -0.021(10) -0.012(9)
C15A 0.050(15) 0.044(14) 0.075(18) 0.031(13) -0.043(14) -0.037(12)
C16A 0.036(13) 0.034(12) 0.062(16) 0.014(11) -0.033(12) -0.018(11)
C17A 0.023(11) 0.021(11) 0.061(14) -0.006(10) -0.010(10) -0.009(9)
C18A 0.034(12) 0.052(14) 0.014(10) -0.010(9) 0.001(9) -0.020(11)
C19A 0.039(13) 0.052(14) 0.033(12) 0.001(11) -0.016(11) -0.020(11)
C20A 0.050(15) 0.071(18) 0.073(18) 0.008(15) -0.031(14) -0.027(14)
C21A 0.037(13) 0.075(18) 0.065(17) -0.001(14) -0.008(12) -0.039(13)
C22A 0.032(13) 0.068(17) 0.067(17) 0.004(13) -0.022(12) -0.029(12)
C23A 0.028(11) 0.043(12) 0.021(11) 0.005(9) -0.014(9) -0.014(10)
C24A 0.011(9) 0.023(11) 0.049(13) 0.000(9) -0.001(9) -0.001(8)
C25A 0.056(15) 0.042(14) 0.044(14) -0.015(11) -0.016(12) 0.008(12)
C26A 0.053(15) 0.040(14) 0.064(16) 0.003(12) -0.039(13) 0.011(12)
C27A 0.045(14) 0.051(15) 0.057(15) 0.011(12) -0.038(12) -0.008(12)
C28A 0.029(11) 0.012(9) 0.022(10) 0.004(8) -0.015(8) -0.006(8)
C29A 0.032(11) 0.037(12) 0.029(11) 0.005(9) -0.020(9) -0.023(10)
C30A 0.020(11) 0.037(12) 0.046(13) 0.000(10) -0.016(10) -0.006(9)
C31A 0.028(12) 0.059(16) 0.054(15) 0.009(12) -0.025(11) -0.020(12)
C32A 0.029(12) 0.043(14) 0.052(14) 0.001(11) -0.010(10) -0.031(11)
C33A 0.028(12) 0.022(11) 0.046(13) -0.001(9) -0.010(10) -0.002(9)
C34A 0.028(10) 0.017(10) 0.023(10) 0.012(8) -0.008(9) -0.008(8)
C35A 0.018(10) 0.030(11) 0.039(12) 0.014(9) -0.003(9) -0.011(9)
C36A 0.023(11) 0.052(14) 0.034(12) 0.008(10) 0.002(9) -0.013(10)
C37A 0.031(12) 0.026(12) 0.057(14) 0.008(10) -0.004(11) -0.013(10)
C38A 0.017(10) 0.021(11) 0.037(12) -0.005(9) 0.003(9) 0.000(8)
C39A 0.011(9) 0.028(11) 0.029(11) -0.015(9) 0.005(8) -0.014(8)
C40A 0.025(11) 0.030(12) 0.036(12) 0.005(9) -0.012(10) -0.010(9)
C41A 0.039(12) 0.035(12) 0.023(11) 0.012(9) -0.009(10) -0.007(10)
C42A 0.033(13) 0.022(12) 0.069(16) -0.008(11) 0.009(12) -0.011(10)
C43A 0.022(12) 0.051(16) 0.062(16) -0.005(13) 0.004(11) -0.001(11)
C44A 0.040(13) 0.033(13) 0.034(13) 0.005(10) 0.011(10) -0.015(11)
C45A 0.038(12) 0.030(12) 0.044(13) 0.014(10) -0.018(10) -0.020(10)
C46A 0.014(10) 0.037(12) 0.049(13) 0.002(10) -0.004(9) -0.013(9)
C47A 0.061(16) 0.063(17) 0.068(17) 0.001(13) -0.030(14) -0.038(14)
C48A 0.054(16) 0.032(14) 0.09(2) 0.005(13) -0.014(14) -0.028(12)
C49A 0.037(14) 0.029(13) 0.086(19) 0.005(12) 0.000(13) -0.010(11)
C50A 0.037(12) 0.015(10) 0.045(13) 0.006(9) -0.021(10) -0.012(9)
C51A 0.025(11) 0.027(11) 0.035(12) 0.015(9) -0.006(9) -0.018(9)
C52A 0.055(15) 0.037(13) 0.052(15) 0.014(11) -0.018(12) -0.020(12)
C53A 0.050(14) 0.027(12) 0.028(12) 0.005(9) 0.000(10) -0.020(10)
C54A 0.030(12) 0.031(12) 0.057(15) 0.010(11) -0.009(11) -0.011(10)
C55A 0.026(11) 0.070(16) 0.024(12) 0.010(11) 0.007(9) -0.027(11)
C56A 0.048(14) 0.057(16) 0.039(14) 0.017(12) 0.006(11) -0.021(13)
C57A 0.16(4) 0.25(5) 0.15(3) -0.14(3) 0.10(3) -0.19(4)
C59A 0.056(15) 0.036(13) 0.054(15) 0.002(11) -0.019(12) -0.033(12)
C60A 0.054(15) 0.044(15) 0.066(17) 0.030(13) -0.025(13) -0.028(13)
C61A 0.11(2) 0.06(2) 0.19(3) 0.06(2) -0.12(3) -0.053(19)
C62A 0.056(15) 0.041(14) 0.051(15) 0.026(11) -0.026(12) -0.022(12)
C65A 0.039(15) 0.15(3) 0.058(17) 0.009(18) -0.005(13) -0.062(18)
C66A 0.11(2) 0.34(5) 0.013(13) 0.01(2) -0.003(14) -0.18(3)
C67A 0.060(15) 0.086(18) 0.048(14) 0.025(13) -0.030(13) -0.064(15)
Pt1B 0.0214(4) 0.0250(4) 0.0260(4) 0.0035(3) -0.0066(3) -0.0113(3)
Sn1B 0.0245(7) 0.0261(7) 0.0275(7) 0.0028(6) -0.0072(6) -0.0111(6)
Sn2B 0.0190(7) 0.0276(8) 0.0376(8) 0.0074(6) -0.0062(6) -0.0101(6)
Sn3B 0.0234(7) 0.0249(7) 0.0321(8) 0.0048(6) -0.0105(6) -0.0114(6)
Sn4B 0.0231(7) 0.0295(8) 0.0283(7) 0.0055(6) -0.0083(6) -0.0119(6)
N1B 0.020(8) 0.036(10) 0.033(9) 0.012(8) -0.009(7) -0.012(8)
N2B 0.026(9) 0.021(9) 0.045(10) 0.010(8) -0.022(8) -0.014(7)
N3B 0.027(9) 0.051(11) 0.036(10) 0.005(8) -0.012(8) -0.025(9)
N4B 0.021(9) 0.033(10) 0.042(11) 0.007(8) 0.005(8) -0.015(8)
N5B 0.044(10) 0.031(10) 0.043(10) 0.012(8) -0.025(9) -0.024(8)
N6B 0.022(8) 0.014(8) 0.037(10) -0.004(7) -0.009(7) 0.000(7)
N7B 0.020(8) 0.044(11) 0.027(9) 0.001(8) -0.010(7) -0.012(8)
N8B 0.024(9) 0.029(10) 0.043(11) 0.002(8) -0.005(8) -0.006(8)
O1B 0.038(8) 0.041(9) 0.029(8) 0.005(7) -0.016(7) 0.002(7)
O2B 0.029(8) 0.045(9) 0.053(9) 0.025(7) -0.017(7) -0.025(7)
O3B 0.040(9) 0.046(9) 0.047(9) 0.012(7) -0.009(7) -0.022(7)
O4B 0.024(7) 0.056(9) 0.030(8) -0.001(7) -0.002(6) -0.019(7)
C1B 0.026(11) 0.014(10) 0.026(11) -0.004(8) -0.010(9) 0.008(8)
C2B 0.018(10) 0.045(13) 0.033(12) 0.011(10) -0.017(9) -0.010(10)
C3B 0.049(14) 0.029(12) 0.027(12) -0.011(10) -0.005(10) -0.007(11)
C4B 0.079(18) 0.025(12) 0.047(15) -0.007(11) -0.037(14) -0.005(12)
C5B 0.060(16) 0.043(14) 0.047(14) -0.003(11) -0.015(12) -0.030(13)
C6B 0.039(13) 0.034(13) 0.040(13) 0.006(11) -0.011(11) -0.004(10)
C7B 0.019(10) 0.026(11) 0.046(13) 0.008(10) -0.008(10) -0.002(9)
C8B 0.033(12) 0.054(14) 0.032(12) 0.008(10) -0.016(10) -0.017(11)
C9B 0.046(14) 0.058(16) 0.076(18) 0.018(14) -0.024(13) -0.036(13)
C10B 0.060(16) 0.11(2) 0.029(13) -0.010(14) -0.016(12) -0.044(16)
C11B 0.032(12) 0.045(14) 0.042(13) 0.019(11) -0.012(10) -0.013(11)
C12B 0.013(10) 0.058(15) 0.034(13) 0.014(11) -0.001(10) -0.005(10)
C13B 0.031(12) 0.035(13) 0.069(16) 0.032(12) -0.029(12) -0.019(10)
C14B 0.032(13) 0.023(12) 0.078(18) 0.014(12) 0.009(13) 0.004(10)
C15B 0.014(12) 0.09(2) 0.09(2) 0.006(17) -0.021(14) -0.013(13)
C16B 0.031(14) 0.08(2) 0.08(2) 0.022(17) -0.026(14) -0.028(14)
C17B 0.026(12) 0.080(17) 0.036(13) 0.023(12) -0.021(10) -0.019(12)
C18B 0.032(12) 0.013(10) 0.056(14) 0.005(9) -0.005(10) -0.014(9)
C19B 0.032(12) 0.022(11) 0.034(12) -0.003(9) 0.002(9) -0.017(9)
C20B 0.042(13) 0.044(14) 0.074(17) 0.006(12) -0.038(13) -0.017(11)
C21B 0.054(15) 0.082(18) 0.031(13) 0.009(12) -0.013(11) -0.042(14)
C22B 0.028(12) 0.049(14) 0.044(13) 0.002(11) -0.010(10) -0.017(11)
C23B 0.037(13) 0.031(13) 0.050(15) 0.002(11) -0.004(11) -0.009(10)
C24B 0.037(14) 0.035(14) 0.09(2) 0.002(13) 0.011(14) -0.023(12)
C25B 0.039(15) 0.050(16) 0.09(2) 0.017(15) 0.006(14) -0.002(13)
C26B 0.11(3) 0.08(2) 0.07(2) -0.065(18) 0.075(18) -0.06(2)
C27B 0.042(14) 0.029(13) 0.074(17) 0.004(12) -0.012(13) -0.001(11)
C28B 0.036(12) 0.019(11) 0.052(14) -0.002(10) -0.005(11) -0.012(10)
C29B 0.018(10) 0.062(16) 0.027(12) 0.000(11) -0.002(9) -0.014(11)
C30B 0.049(14) 0.043(14) 0.035(13) -0.026(11) -0.001(11) -0.015(12)
C31B 0.061(17) 0.021(13) 0.09(2) -0.020(13) -0.009(16) -0.014(12)
C32B 0.072(19) 0.022(13) 0.14(3) -0.011(15) -0.07(2) 0.009(12)
C33B 0.072(18) 0.031(14) 0.13(3) -0.003(15) -0.067(19) -0.017(13)
C34B 0.027(11) 0.018(10) 0.036(11) -0.002(9) -0.012(9) -0.014(9)
C35B 0.025(10) 0.031(11) 0.010(9) -0.011(8) 0.002(8) -0.011(9)
C36B 0.027(12) 0.057(15) 0.041(13) -0.001(11) -0.005(10) -0.024(11)
C37B 0.038(12) 0.025(11) 0.033(11) 0.004(9) -0.012(10) -0.017(10)
C38B 0.013(10) 0.035(12) 0.047(13) 0.006(10) -0.011(9) -0.017(9)
C39B 0.026(11) 0.033(12) 0.023(11) 0.002(9) -0.006(9) -0.006(9)
C40B 0.035(12) 0.048(14) 0.027(11) 0.004(10) -0.018(10) -0.019(11)
C41B 0.029(12) 0.045(13) 0.042(13) 0.025(11) -0.017(10) -0.014(11)
C42B 0.015(11) 0.050(16) 0.057(15) 0.013(12) -0.009(10) 0.002(11)
C43B 0.028(13) 0.09(2) 0.056(15) 0.017(14) -0.026(12) -0.029(13)
C44B 0.033(12) 0.045(13) 0.041(13) 0.008(10) -0.016(10) -0.020(11)
C45B 0.058(15) 0.035(13) 0.078(17) 0.024(12) -0.040(14) -0.033(12)
C46B 0.031(13) 0.047(15) 0.081(18) -0.013(13) -0.025(13) -0.006(11)
C47B 0.030(18) 0.11(3) 0.30(6) 0.00(3) -0.05(3) -0.018(19)
C48B 0.08(2) 0.11(3) 0.15(3) 0.05(2) -0.08(2) -0.05(2)
C49B 0.049(14) 0.051(15) 0.056(15) -0.003(12) -0.023(12) -0.023(12)
C50B 0.020(10) 0.039(12) 0.030(11) -0.002(10) -0.005(9) -0.010(9)
C51B 0.053(14) 0.033(13) 0.045(14) 0.009(10) -0.023(12) -0.016(11)
C52B 0.036(13) 0.033(12) 0.060(15) 0.004(11) -0.028(12) -0.011(10)
C53B 0.062(16) 0.037(14) 0.080(19) 0.017(13) -0.031(15) -0.024(13)
C54B 0.035(12) 0.036(13) 0.050(14) 0.003(11) -0.005(11) -0.021(10)
C55B 0.049(14) 0.053(15) 0.037(13) 0.010(11) -0.020(11) -0.021(12)
C56B 0.046(14) 0.059(15) 0.034(13) -0.008(11) -0.019(11) -0.015(12)
C57B 0.049(14) 0.047(14) 0.038(13) 0.010(11) -0.012(11) -0.012(12)
C58B 0.065(17) 0.058(17) 0.056(16) 0.024(13) -0.021(14) -0.026(14)
C59B 0.050(15) 0.043(15) 0.090(19) 0.030(14) -0.036(14) -0.024(12)
C60B 0.043(18) 0.07(2) 0.27(5) 0.07(3) -0.05(2) -0.031(17)
C61B 0.044(15) 0.040(15) 0.12(2) 0.010(15) -0.029(16) -0.020(12)
C62B 0.035(12) 0.039(13) 0.063(15) 0.017(11) -0.030(12) -0.016(11)
C63B 0.047(14) 0.060(15) 0.037(13) 0.014(11) -0.016(11) -0.041(12)
C64B 0.064(16) 0.039(14) 0.037(14) -0.001(11) 0.026(12) -0.032(13)
C65B 0.042(14) 0.060(17) 0.051(15) 0.008(13) -0.005(12) -0.024(13)
C66B 0.043(14) 0.029(13) 0.068(17) 0.003(12) 0.000(12) -0.019(11)
C67B 0.033(14) 0.11(2) 0.026(13) -0.004(14) 0.020(11) -0.029(15)
C68B 0.039(18) 0.21(4) 0.11(3) -0.05(3) -0.034(19) 0.00(2)
C69B 0.040(14) 0.065(17) 0.042(14) 0.007(12) 0.007(11) -0.019(13)
C70B 0.044(13) 0.037(12) 0.026(11) 0.005(9) -0.019(10) -0.014(10)
C11 0.105 0.105 0.105 0.014 -0.044 -0.040
C12 0.105 0.105 0.105 0.014 -0.044 -0.040
C13 0.094 0.094 0.094 0.013 -0.039 -0.036

loop_
_atom_type_symbol
_atom_type_description
_atom_type_scat_dispersion_real
_atom_type_scat_dispersion_imag
_atom_type_scat_source
C C 0.0033 0.0016 'International Tables Vol C Tables 4.2.6.8 and 6.1.1.4'
H H 0.0000 0.0000 'International Tables Vol C Tables 4.2.6.8 and 6.1.1.4'
N N 0.0061 0.0033 'International Tables Vol C Tables 4.2.6.8 and 6.1.1.4'
Sn Sn -0.6537 1.4246 'International Tables Vol C Tables 4.2.6.8 and 6.1.1.4'
Pt Pt -1.7033 8.3905 'International Tables Vol C Tables 4.2.6.8 and 6.1.1.4'
O O 0.0106 0.0060 'International Tables Vol C Tables 4.2.6.8 and 6.1.1.4'

loop_
_geom_angle_atom_site_label_1
_geom_angle_atom_site_label_2
_geom_angle_atom_site_label_3
_geom_angle
_geom_angle_site_symmetry_1
_geom_angle_site_symmetry_3
_geom_angle_publ_flag
Sn4A Pt1A Sn2A 115.23(5) . . ?
Sn4A Pt1A Sn1A 116.00(5) . . ?
Sn2A Pt1A Sn1A 100.35(5) . . ?
Sn4A Pt1A Sn3A 100.51(5) . . ?
Sn2A Pt1A Sn3A 119.73(5) . . ?
Sn1A Pt1A Sn3A 105.43(5) . . ?
N1A Sn1A N2A 80.4(6) . . ?
N1A Sn1A O1A 86.9(5) . . ?
N2A Sn1A O1A 96.8(5) . . ?
N1A Sn1A Pt1A 141.1(5) . . ?
N2A Sn1A Pt1A 123.0(4) . . ?
O1A Sn1A Pt1A 116.6(3) . . ?
N3A Sn2A N4A 81.7(6) . . ?
N3A Sn2A O2A 94.4(5) . . ?
N4A Sn2A O2A 84.7(5) . . ?
N3A Sn2A Pt1A 125.9(4) . . ?
N4A Sn2A Pt1A 145.2(4) . . ?
O2A Sn2A Pt1A 110.6(3) . . ?
N6A Sn3A N5A 82.0(6) . . ?
N6A Sn3A O3A 96.4(5) . . ?
N5A Sn3A O3A 86.9(5) . . ?
N6A Sn3A Pt1A 125.3(4) . . ?
N5A Sn3A Pt1A 143.9(4) . . ?
O3A Sn3A Pt1A 109.9(3) . . ?
N8A Sn4A N7A 81.5(5) . . ?
N8A Sn4A Pt1A 150.0(4) . . ?
N7A Sn4A Pt1A 128.0(4) . . ?
C1A N1A C18A 122.5(15) . . ?
C1A N1A Sn1A 112.6(12) . . ?
C18A N1A Sn1A 123.6(12) . . ?
C2A N2A C7A 120.9(15) . . ?
C2A N2A Sn1A 115.6(12) . . ?
C7A N2A Sn1A 122.6(11) . . ?
C11A N3A C12A 119.7(15) . . ?
C11A N3A Sn2A 126.6(12) . . ?
C12A N3A Sn2A 112.2(11) . . ?
C13A N4A C23A 122.8(14) . . ?
C13A N4A Sn2A 112.9(12) . . ?
C23A N4A Sn2A 121.4(11) . . ?
C28A N5A C45A 122.0(14) . . ?
C28A N5A Sn3A 111.4(10) . . ?
C45A N5A Sn3A 125.3(11) . . ?
C29A N6A C34A 120.7(15) . . ?
C29A N6A Sn3A 113.0(11) . . ?
C34A N6A Sn3A 125.7(11) . . ?
C39A N7A C38A 123.7(14) . . ?
C39A N7A Sn4A 111.0(10) . . ?
C38A N7A Sn4A 125.1(11) . . ?
C40A N8A C50A 120.9(15) . . ?
C40A N8A Sn4A 113.0(11) . . ?
C50A N8A Sn4A 126.0(11) . . ?
C55A O1A C59A 112.2(14) . . ?
C55A O1A Sn1A 119.0(11) . . ?
C59A O1A Sn1A 126.6(11) . . ?
C60A O2A C63A 107.7(14) . . ?
C60A O2A Sn2A 126.5(11) . . ?
C63A O2A Sn2A 122.9(10) . . ?
C64A O3A C67A 111.6(14) . . ?
C64A O3A Sn3A 120.8(11) . . ?
C67A O3A Sn3A 125.9(11) . . ?
C6A C1A N1A 126.2(18) . . ?
C6A C1A C2A 116.3(18) . . ?
N1A C1A C2A 117.5(16) . . ?
C3A C2A N2A 126.9(17) . . ?
C3A C2A C1A 119.3(18) . . ?
N2A C2A C1A 113.8(17) . . ?
C2A C3A C4A 122(2) . . ?
C3A C4A C5A 120(2) . . ?
C6A C5A C4A 117(2) . . ?
C5A C6A C1A 125(2) . . ?
N2A C7A C8A 115.5(15) . . ?
C10A C8A C11A 109.1(15) . . ?
C10A C8A C7A 110.9(16) . . ?
C11A C8A C7A 112.9(15) . . ?
C10A C8A C9A 109.9(16) . . ?
C11A C8A C9A 108.9(16) . . ?
C7A C8A C9A 105.0(15) . . ?
N3A C11A C8A 119.7(16) . . ?
N3A C12A C17A 124.9(18) . . ?
N3A C12A C13A 116.8(15) . . ?
C17A C12A C13A 118.3(17) . . ?
N4A C13A C14A 125.2(18) . . ?
N4A C13A C12A 116.3(16) . . ?
C14A C13A C12A 118.5(16) . . ?
C13A C14A C15A 122(2) . . ?
C16A C15A C14A 119.4(19) . . ?
C17A C16A C15A 120.9(19) . . ?
C16A C17A C12A 120.7(19) . . ?
N1A C18A C19A 115.5(16) . . ?
C20A C19A C22A 109.0(19) . . ?
C20A C19A C18A 105.4(17) . . ?
C22A C19A C18A 111.4(16) . . ?
C20A C19A C21A 109.0(18) . . ?
C22A C19A C21A 109.5(18) . . ?
C18A C19A C21A 112.4(17) . . ?
N4A C23A C24A 115.3(15) . . ?
C27A C24A C25A 108.6(16) . . ?
C27A C24A C23A 112.2(16) . . ?
C25A C24A C23A 106.9(16) . . ?
C27A C24A C26A 110.7(17) . . ?
C25A C24A C26A 109.2(17) . . ?
C23A C24A C26A 109.2(14) . . ?
N5A C28A C33A 125.2(15) . . ?
N5A C28A C29A 117.7(14) . . ?
C33A C28A C29A 117.1(16) . . ?
C30A C29A N6A 125.1(17) . . ?
C30A C29A C28A 119.2(16) . . ?
N6A C29A C28A 115.7(15) . . ?
C29A C30A C31A 121.3(19) . . ?
C32A C31A C30A 120.9(18) . . ?
C31A C32A C33A 119.3(17) . . ?
C32A C33A C28A 122.1(17) . . ?
N6A C34A C35A 118.3(14) . . ?
C37A C35A C36A 110.7(15) . . ?
C37A C35A C38A 110.7(15) . . ?
C36A C35A C38A 104.6(15) . . ?
C37A C35A C34A 108.7(16) . . ?
C36A C35A C34A 110.7(15) . . ?
C38A C35A C34A 111.3(14) . . ?
N7A C38A C35A 116.1(15) . . ?
N7A C39A C40A 117.7(15) . . ?
N7A C39A C44A 123.4(16) . . ?
C40A C39A C44A 119.0(17) . . ?
N8A C40A C39A 115.5(16) . . ?
N8A C40A C41A 124.6(17) . . ?
C39A C40A C41A 119.9(17) . . ?
C42A C41A C40A 120.6(18) . . ?
C43A C42A C41A 120.1(19) . . ?
C42A C43A C44A 120.9(19) . . ?
C39A C44A C43A 119.4(18) . . ?
N5A C45A C46A 117.4(16) . . ?
C49A C46A C47A 108.6(19) . . ?
C49A C46A C48A 108.8(16) . . ?
C47A C46A C48A 111.5(17) . . ?
C49A C46A C45A 108.7(16) . . ?
C47A C46A C45A 112.7(16) . . ?
C48A C46A C45A 106.4(17) . . ?
N8A C50A C51A 115.9(15) . . ?
C54A C51A C50A 112.5(16) . . ?
C54A C51A C52A 108.9(16) . . ?
C50A C51A C52A 112.4(15) . . ?
C54A C51A C53A 108.6(15) . . ?
C50A C51A C53A 107.4(15) . . ?
C52A C51A C53A 106.8(16) . . ?
O1A C55A C56A 105.5(17) . . ?
C55A C56A C57A 105.8(18) . . ?
C59A C57A C56A 111(2) . . ?
C57A C59A O1A 104.8(18) . . ?
C61A C60A O2A 104.1(18) . . ?
C60A C61A C62A 111(2) . . ?
C61A C62A C63A 104.9(18) . . ?
O2A C63A C62A 105.4(14) . . ?
O3A C64A C65A 105.8(16) . . ?
C64A C65A C66A 100.6(18) . . ?
C67A C66A C65A 102.1(18) . . ?
O3A C67A C66A 105.2(16) . . ?
Sn3B Pt1B Sn1B 119.95(5) . . ?
Sn3B Pt1B Sn2B 109.84(5) . . ?
Sn1B Pt1B Sn2B 101.51(5) . . ?
Sn3B Pt1B Sn4B 100.25(5) . . ?
Sn1B Pt1B Sn4B 106.33(5) . . ?
Sn2B Pt1B Sn4B 120.09(5) . . ?
N2B Sn1B N1B 81.2(6) . . ?
N2B Sn1B O1B 95.8(5) . . ?
N1B Sn1B O1B 84.5(5) . . ?
N2B Sn1B Pt1B 125.2(4) . . ?
N1B Sn1B Pt1B 144.4(4) . . ?
O1B Sn1B Pt1B 112.3(3) . . ?
N3B Sn2B N4B 79.9(7) . . ?
N3B Sn2B O2B 99.0(6) . . ?
N4B Sn2B O2B 83.1(5) . . ?
N3B Sn2B Pt1B 125.7(4) . . ?
N4B Sn2B Pt1B 147.1(5) . . ?
O2B Sn2B Pt1B 109.1(3) . . ?
N6B Sn3B N5B 81.5(6) . . ?
N6B Sn3B Pt1B 126.3(4) . . ?
N5B Sn3B Pt1B 145.7(4) . . ?
N6B Sn3B O3B 92.4(5) . . ?
N5B Sn3B O3B 86.4(5) . . ?
Pt1B Sn3B O3B 109.2(3) . . ?
N7B Sn4B N8B 80.8(6) . . ?
N7B Sn4B O4B 96.5(5) . . ?
N8B Sn4B O4B 86.1(5) . . ?
N7B Sn4B Pt1B 124.6(4) . . ?
N8B Sn4B Pt1B 144.3(5) . . ?
O4B Sn4B Pt1B 112.0(3) . . ?
C1B N1B C18B 122.1(15) . . ?
C1B N1B Sn1B 113.1(11) . . ?
C18B N1B Sn1B 124.0(12) . . ?
C2B N2B C7B 118.5(15) . . ?
C2B N2B Sn1B 114.9(11) . . ?
C7B N2B Sn1B 126.1(12) . . ?
C12B N3B C11B 117.3(16) . . ?
C12B N3B Sn2B 117.4(14) . . ?
C11B N3B Sn2B 123.7(12) . . ?
C13B N4B C23B 124.1(16) . . ?
C13B N4B Sn2B 111.8(13) . . ?
C23B N4B Sn2B 122.9(13) . . ?
C28B N5B C45B 121.5(16) . . ?
C28B N5B Sn3B 113.3(12) . . ?
C45B N5B Sn3B 124.5(13) . . ?
C29B N6B C34B 120.3(15) . . ?
C29B N6B Sn3B 113.8(12) . . ?
C34B N6B Sn3B 125.6(11) . . ?
C39B N7B C38B 122.5(15) . . ?
C39B N7B Sn4B 111.9(12) . . ?
C38B N7B Sn4B 124.7(11) . . ?
C40B N8B C50B 122.6(16) . . ?
C40B N8B Sn4B 112.3(12) . . ?
C50B N8B Sn4B 124.1(12) . . ?
C55B O1B C58B 111.0(15) . . ?
C55B O1B Sn1B 123.5(11) . . ?
C58B O1B Sn1B 124.6(12) . . ?
C62B O2B C59B 107.3(14) . . ?
C62B O2B Sn2B 121.0(10) . . ?
C59B O2B Sn2B 126.6(11) . . ?
C63B O3B C64B 102.5(14) . . ?
C63B O3B Sn3B 121.7(12) . . ?
C64B O3B Sn3B 122.1(12) . . ?
C67B O4B C70B 110.7(15) . . ?
C67B O4B Sn4B 125.6(13) . . ?
C70B O4B Sn4B 120.2(10) . . ?
N1B C1B C6B 126.1(18) . . ?
N1B C1B C2B 117.4(16) . . ?
C6B C1B C2B 116.4(17) . . ?
C3B C2B N2B 127.2(18) . . ?
C3B C2B C1B 119.7(18) . . ?
N2B C2B C1B 113.0(16) . . ?
C2B C3B C4B 120(2) . . ?
C5B C4B C3B 121(2) . . ?
C6B C5B C4B 119(2) . . ?
C5B C6B C1B 123(2) . . ?
N2B C7B C8B 117.8(15) . . ?
C9B C8B C7B 107.0(16) . . ?
C9B C8B C11B 112.8(17) . . ?
C7B C8B C11B 111.0(16) . . ?
C9B C8B C10B 111.7(18) . . ?
C7B C8B C10B 109.6(17) . . ?
C11B C8B C10B 104.7(17) . . ?
N3B C11B C8B 116.7(16) . . ?
C17B C12B N3B 128(2) . . ?
C17B C12B C13B 119.8(18) . . ?
N3B C12B C13B 111.8(19) . . ?
C12B C13B N4B 119.1(18) . . ?
C12B C13B C14B 116(2) . . ?
N4B C13B C14B 125(2) . . ?
C15B C14B C13B 124(2) . . ?
C14B C15B C16B 117(2) . . ?
C15B C16B C17B 122(2) . . ?
C12B C17B C16B 121(2) . . ?
N1B C18B C19B 117.4(15) . . ?
C22B C19B C21B 110.3(16) . . ?
C22B C19B C18B 111.1(16) . . ?
C21B C19B C18B 107.7(16) . . ?
C22B C19B C20B 109.8(17) . . ?
C21B C19B C20B 107.3(17) . . ?
C18B C19B C20B 110.5(15) . . ?
N4B C23B C24B 114.7(18) . . ?
C25B C24B C23B 116(2) . . ?
C25B C24B C27B 109(2) . . ?
C23B C24B C27B 110.5(18) . . ?
C25B C24B C26B 111(2) . . ?
C23B C24B C26B 106(2) . . ?
C27B C24B C26B 104(2) . . ?
C33B C28B N5B 124(2) . . ?
C33B C28B C29B 120(2) . . ?
N5B C28B C29B 115.6(17) . . ?
C30B C29B N6B 126.4(19) . . ?
C30B C29B C28B 118(2) . . ?
N6B C29B C28B 115.6(17) . . ?
C29B C30B C31B 118(2) . . ?
C32B C31B C30B 125(2) . . ?
C31B C32B C33B 116(2) . . ?
C28B C33B C32B 122(2) . . ?
N6B C34B C35B 114.6(14) . . ?
C38B C35B C36B 108.2(14) . . ?
C38B C35B C34B 113.7(14) . . ?
C36B C35B C34B 111.9(15) . . ?
C38B C35B C37B 111.1(15) . . ?
C36B C35B C37B 107.2(14) . . ?
C34B C35B C37B 104.7(14) . . ?
N7B C38B C35B 120.6(16) . . ?
C40B C39B C44B 119.0(18) . . ?
C40B C39B N7B 117.0(17) . . ?
C44B C39B N7B 124.0(18) . . ?
C39B C40B C41B 118.5(18) . . ?
C39B C40B N8B 117.9(17) . . ?
C41B C40B N8B 123.6(19) . . ?
C40B C41B C42B 120(2) . . ?
C43B C42B C41B 122.1(19) . . ?
C42B C43B C44B 118(2) . . ?
C43B C44B C39B 122(2) . . ?
N5B C45B C46B 117.0(19) . . ?
C49B C46B C45B 113.0(18) . . ?
C49B C46B C47B 114(2) . . ?
C45B C46B C47B 108.2(19) . . ?
C49B C46B C48B 107(2) . . ?
C45B C46B C48B 104(2) . . ?
C47B C46B C48B 110(2) . . ?
N8B C50B C52B 118.6(16) . . ?
C50B C52B C53B 107.0(18) . . ?
C50B C52B C51B 112.1(16) . . ?
C53B C52B C51B 110.0(17) . . ?
C50B C52B C54B 111.3(16) . . ?
C53B C52B C54B 108.9(17) . . ?
C51B C52B C54B 107.5(17) . . ?
O1B C55B C56B 106.8(16) . . ?
C57B C56B C55B 104.4(17) . . ?
C56B C57B C58B 101.6(17) . . ?
O1B C58B C57B 103.2(17) . . ?
C60B C59B O2B 107.2(19) . . ?
C59B C60B C61B 109(2) . . ?
C60B C61B C62B 105.1(19) . . ?
O2B C62B C61B 107.4(16) . . ?
O3B C63B C66B 106.1(16) . . ?
O3B C64B C65B 108.2(18) . . ?
C64B C65B C66B 102.4(19) . . ?
C65B C66B C63B 106.0(18) . . ?
C68B C67B O4B 108(2) . . ?
C67B C68B C69B 112(2) . . ?
C68B C69B C70B 99.2(19) . . ?
O4B C70B C69B 106.3(16) . . ?
C11 C11 C12 125(4) 2_656 . ?
C13 C12 C11 118(3) . . ?

loop_
_geom_bond_atom_site_label_1
_geom_bond_atom_site_label_2
_geom_bond_distance
_geom_bond_site_symmetry_2
_geom_bond_publ_flag
Pt1A Sn4A 2.4842(15) . ?
Pt1A Sn2A 2.4933(14) . ?
Pt1A Sn1A 2.4936(15) . ?
Pt1A Sn3A 2.4974(14) . ?
Sn1A N1A 2.028(14) . ?
Sn1A N2A 2.042(15) . ?
Sn1A O1A 2.435(12) . ?
Sn2A N3A 2.036(14) . ?
Sn2A N4A 2.060(13) . ?
Sn2A O2A 2.439(12) . ?
Sn3A N6A 2.035(15) . ?
Sn3A N5A 2.073(13) . ?
Sn3A O3A 2.401(14) . ?
Sn4A N8A 2.028(14) . ?
Sn4A N7A 2.036(14) . ?
N1A C1A 1.42(2) . ?
N1A C18A 1.47(2) . ?
N2A C2A 1.38(2) . ?
N2A C7A 1.50(2) . ?
N3A C11A 1.39(2) . ?
N3A C12A 1.41(2) . ?
N4A C13A 1.38(2) . ?
N4A C23A 1.44(2) . ?
N5A C28A 1.39(2) . ?
N5A C45A 1.41(2) . ?
N6A C29A 1.41(2) . ?
N6A C34A 1.44(2) . ?
N7A C39A 1.39(2) . ?
N7A C38A 1.44(2) . ?
N8A C40A 1.37(2) . ?
N8A C50A 1.44(2) . ?
O1A C55A 1.44(2) . ?
O1A C59A 1.45(2) . ?
O2A C60A 1.46(2) . ?
O2A C63A 1.47(2) . ?
O3A C64A 1.43(2) . ?
O3A C67A 1.46(2) . ?
C1A C6A 1.39(2) . ?
C1A C2A 1.42(3) . ?
C2A C3A 1.35(3) . ?
C3A C4A 1.38(3) . ?
C4A C5A 1.40(3) . ?
C5A C6A 1.32(3) . ?
C7A C8A 1.55(2) . ?
C8A C10A 1.53(3) . ?
C8A C11A 1.54(2) . ?
C8A C9A 1.56(3) . ?
C12A C17A 1.42(2) . ?
C12A C13A 1.43(3) . ?
C13A C14A 1.38(2) . ?
C14A C15A 1.39(3) . ?
C15A C16A 1.38(3) . ?
C16A C17A 1.37(3) . ?
C18A C19A 1.53(3) . ?
C19A C20A 1.49(3) . ?
C19A C22A 1.50(3) . ?
C19A C21A 1.53(3) . ?
C23A C24A 1.54(2) . ?
C24A C27A 1.50(3) . ?
C24A C25A 1.53(3) . ?
C24A C26A 1.59(3) . ?
C28A C33A 1.40(2) . ?
C28A C29A 1.44(2) . ?
C29A C30A 1.37(2) . ?
C30A C31A 1.38(3) . ?
C31A C32A 1.36(3) . ?
C32A C33A 1.38(3) . ?
C34A C35A 1.57(2) . ?
C35A C37A 1.52(3) . ?
C35A C36A 1.54(2) . ?
C35A C38A 1.57(3) . ?
C39A C40A 1.42(2) . ?
C39A C44A 1.42(2) . ?
C40A C41A 1.42(2) . ?
C41A C42A 1.40(3) . ?
C42A C43A 1.38(3) . ?
C43A C44A 1.43(3) . ?
C45A C46A 1.57(3) . ?
C46A C49A 1.50(3) . ?
C46A C47A 1.51(3) . ?
C46A C48A 1.56(3) . ?
C50A C51A 1.53(2) . ?
C51A C54A 1.52(2) . ?
C51A C52A 1.54(3) . ?
C51A C53A 1.57(2) . ?
C55A C56A 1.47(3) . ?
C56A C57A 1.49(3) . ?
C57A C59A 1.41(3) . ?
C60A C61A 1.42(3) . ?
C61A C62A 1.46(3) . ?
C62A C63A 1.49(2) . ?
C64A C65A 1.52(3) . ?
C65A C66A 1.60(3) . ?
C66A C67A 1.51(3) . ?
Pt1B Sn3B 2.4922(15) . ?
Pt1B Sn1B 2.4925(15) . ?
Pt1B Sn2B 2.4952(15) . ?
Pt1B Sn4B 2.4977(15) . ?
Sn1B N2B 2.022(14) . ?
Sn1B N1B 2.051(15) . ?
Sn1B O1B 2.431(12) . ?
Sn2B N3B 2.024(15) . ?
Sn2B N4B 2.043(15) . ?
Sn2B O2B 2.410(12) . ?
Sn3B N6B 2.040(14) . ?
Sn3B N5B 2.051(15) . ?
Sn3B O3B 2.538(13) . ?
Sn4B N7B 2.055(15) . ?
Sn4B N8B 2.071(15) . ?
Sn4B O4B 2.406(12) . ?
N1B C1B 1.38(2) . ?
N1B C18B 1.47(2) . ?
N2B C2B 1.42(2) . ?
N2B C7B 1.48(2) . ?
N3B C12B 1.38(2) . ?
N3B C11B 1.50(2) . ?
N4B C13B 1.41(2) . ?
N4B C23B 1.45(2) . ?
N5B C28B 1.40(2) . ?
N5B C45B 1.46(2) . ?
N6B C29B 1.40(2) . ?
N6B C34B 1.46(2) . ?
N7B C39B 1.43(2) . ?
N7B C38B 1.46(2) . ?
N8B C40B 1.39(2) . ?
N8B C50B 1.48(2) . ?
O1B C55B 1.42(2) . ?
O1B C58B 1.45(2) . ?
O2B C62B 1.44(2) . ?
O2B C59B 1.44(2) . ?
O3B C63B 1.42(2) . ?
O3B C64B 1.45(2) . ?
O4B C67B 1.41(2) . ?
O4B C70B 1.44(2) . ?
C1B C6B 1.41(2) . ?
C1B C2B 1.45(3) . ?
C2B C3B 1.36(3) . ?
C3B C4B 1.40(3) . ?
C4B C5B 1.36(3) . ?
C5B C6B 1.36(3) . ?
C7B C8B 1.55(2) . ?
C8B C9B 1.50(3) . ?
C8B C11B 1.56(3) . ?
C8B C10B 1.57(3) . ?
C12B C17B 1.35(3) . ?
C12B C13B 1.41(3) . ?
C13B C14B 1.48(3) . ?
C14B C15B 1.33(3) . ?
C15B C16B 1.36(3) . ?
C16B C17B 1.42(3) . ?
C18B C19B 1.53(3) . ?
C19B C22B 1.50(3) . ?
C19B C21B 1.51(3) . ?
C19B C20B 1.53(3) . ?
C23B C24B 1.54(3) . ?
C24B C25B 1.52(4) . ?
C24B C27B 1.54(3) . ?
C24B C26B 1.57(4) . ?
C28B C33B 1.38(3) . ?
C28B C29B 1.46(3) . ?
C29B C30B 1.37(3) . ?
C30B C31B 1.43(3) . ?
C31B C32B 1.38(3) . ?
C32B C33B 1.39(3) . ?
C34B C35B 1.54(2) . ?
C35B C38B 1.51(2) . ?
C35B C36B 1.53(3) . ?
C35B C37B 1.55(2) . ?
C39B C40B 1.38(3) . ?
C39B C44B 1.40(3) . ?
C40B C41B 1.38(3) . ?
C41B C42B 1.40(3) . ?
C42B C43B 1.32(3) . ?
C43B C44B 1.40(3) . ?
C45B C46B 1.56(3) . ?
C46B C49B 1.48(3) . ?
C46B C47B 1.57(4) . ?
C46B C48B 1.61(4) . ?
C50B C52B 1.49(3) . ?
C51B C52B 1.53(3) . ?
C52B C53B 1.52(3) . ?
C52B C54B 1.53(3) . ?
C55B C56B 1.50(3) . ?
C56B C57B 1.50(3) . ?
C57B C58B 1.57(3) . ?
C59B C60B 1.42(3) . ?
C60B C61B 1.46(3) . ?
C61B C62B 1.48(3) . ?
C63B C66B 1.51(3) . ?
C64B C65B 1.49(3) . ?
C65B C66B 1.50(3) . ?
C67B C68B 1.38(3) . ?
C68B C69B 1.55(3) . ?
C69B C70B 1.55(3) . ?
C11 C11 1.39(5) 2_656 ?
C11 C12 1.51(4) . ?
C12 C13 1.39(4) . ?
